data_7102039
loop_
_publ_author_name
'Ohashi, Masato'
'Yagyu, Akihiro'
'Yamagata, Tsuneaki'
'Mashima, Kazushi'

_publ_section_title
;
 Tetraplatinum precursors for supramolecular assemblies: syntheses,
 crystal structures, and stereoselective self-assemblies of
 [Pt4(micro-OCOCH3)6(kappa4-N4-DArBp)] (DArBp =
 1,3-bis(arylbenzamidinate)propane).
;
_journal_issue 29
_journal_name_full 'Chemical communications (Cambridge, England)'
_journal_page_first 3103
_journal_page_last 3105
_journal_paper_doi 10.1039/b703730a
_journal_year 2007
_chemical_formula_moiety 'C43 H48 N4 O14 Pt4, 3(C H Cl3)'
_chemical_formula_sum 'C46 H51 Cl9 N4 O14 Pt4'
_chemical_formula_weight 1983.32
_chemical_name_systematic
;
?
;
_chemical_temperature_decomposition_gt 499
_space_group_IT_number 14
_symmetry_cell_setting monoclinic
_symmetry_Int_Tables_number 14
_symmetry_space_group_name_Hall '-P 2yn'
_symmetry_space_group_name_H-M 'P 1 21/n 1'
_atom_sites_solution_hydrogens geom
_atom_sites_solution_primary direct
_atom_sites_solution_secondary difmap
_audit_creation_method SHELXL-97
_cell_angle_alpha 90.00
_cell_angle_beta 103.096(5)
_cell_angle_gamma 90.00
_cell_formula_units_Z 4
_cell_length_a 19.432(2)
_cell_length_b 14.2363(17)
_cell_length_c 21.763(2)
_cell_measurement_reflns_used 95979
_cell_measurement_temperature 120(1)
_cell_measurement_theta_max 27.46
_cell_measurement_theta_min 3.02
_cell_volume 5863.9(11)
_computing_cell_refinement 'Rigaku/RAPID Diffractometer Control'
_computing_data_collection 'Rigaku/RAPID Diffractometer Control'
_computing_data_reduction 'teXsan: PROCESS (MSC)'
_computing_molecular_graphics 'Ortep-3 (Louis J. Farrugia, 2005)'
_computing_publication_material 'SHELXL-97 and modified'
_computing_structure_refinement 'SHELXL-97 (Sheldrick, 1997)'
_computing_structure_solution SIR2004
_diffrn_ambient_temperature 120(1)
_diffrn_detector_area_resol_mean 10.00
_diffrn_measured_fraction_theta_full 0.995
_diffrn_measured_fraction_theta_max 0.995
_diffrn_measurement_device_details
;
RAPID: Eulerian 3-circle
;
_diffrn_measurement_device_type 'Rigaku RAXIS-RAPID Imaging Plate'
_diffrn_measurement_method \w
_diffrn_radiation_collimation ' 0.8 mm double pinhole '
_diffrn_radiation_detector 'imaging plate'
_diffrn_radiation_monochromator graphite
_diffrn_radiation_source 'normal-focus sealed tube'
_diffrn_radiation_type MoK\a
_diffrn_radiation_wavelength 0.71075
_diffrn_reflns_av_R_equivalents 0.0865
_diffrn_reflns_av_sigmaI/netI 0.0449
_diffrn_reflns_limit_h_max 25
_diffrn_reflns_limit_h_min -24
_diffrn_reflns_limit_k_max 18
_diffrn_reflns_limit_k_min -18
_diffrn_reflns_limit_l_max 28
_diffrn_reflns_limit_l_min -28
_diffrn_reflns_number 120544
_diffrn_reflns_reduction_process 'Lp corrections applied'
_diffrn_reflns_theta_full 27.46
_diffrn_reflns_theta_max 27.46
_diffrn_reflns_theta_min 3.02
_diffrn_source_current 40
_diffrn_source_power 50
_exptl_absorpt_coefficient_mu 9.986
_exptl_absorpt_correction_T_max 0.3698
_exptl_absorpt_correction_T_min 0.0862
_exptl_absorpt_correction_type multi-scan
_exptl_absorpt_process_details
;
Higashi, T. (1995). ABSCOR - Program for Absorption Correction, Rigaku
Corporation, Tokyo, Japan.
;
_exptl_crystal_colour red
_exptl_crystal_density_diffrn 2.247
_exptl_crystal_density_method 'not measured'
_exptl_crystal_description ' platelet '
_exptl_crystal_F_000 3728
_exptl_crystal_preparation 'mounted on the CryoLoop with mineral oil and placed in N2 stream at 120(1) K'
_exptl_crystal_recrystallization_method 'slow evaporation a solution of CHCl3/hexsans at ambient temperature'
_exptl_crystal_size_max 0.40
_exptl_crystal_size_mid 0.30
_exptl_crystal_size_min 0.10
_refine_diff_density_max 1.532
_refine_diff_density_min -1.782
_refine_diff_density_rms 0.242
_refine_ls_extinction_method none
_refine_ls_goodness_of_fit_ref 1.032
_refine_ls_hydrogen_treatment constr
_refine_ls_matrix_type full
_refine_ls_number_parameters 720
_refine_ls_number_reflns 13360
_refine_ls_number_restraints 0
_refine_ls_restrained_S_all 1.032
_refine_ls_R_factor_all 0.0352
_refine_ls_R_factor_gt 0.0294
_refine_ls_shift/su_max 0.002
_refine_ls_shift/su_mean 0.000
_refine_ls_structure_factor_coef Fsqd
_refine_ls_weighting_details 'calc w=1/[\s^2^(Fo^2^)+(0.0231P)^2^+21.6463P] where P=(Fo^2^+2Fc^2^)/3'
_refine_ls_weighting_scheme calc
_refine_ls_wR_factor_gt 0.0653
_refine_ls_wR_factor_ref 0.0676
_reflns_number_gt 11963
_reflns_number_total 13360
_reflns_threshold_expression >2sigma(I)
_cod_data_source_file b703730a.txt
_cod_data_source_block a
_cod_original_sg_symbol_Hall ' -P 2yn '
_cod_original_sg_symbol_H-M ' P21/n'
_cod_database_code 7102039

loop_
_symmetry_equiv_pos_as_xyz
'x, y, z'
'-x+1/2, y+1/2, -z+1/2'
'-x, -y, -z'
'x-1/2, -y-1/2, z-1/2'

loop_
_atom_site_label
_atom_site_type_symbol
_atom_site_fract_x
_atom_site_fract_y
_atom_site_fract_z
_atom_site_U_iso_or_equiv
_atom_site_adp_type
_atom_site_occupancy
_atom_site_symmetry_multiplicity
_atom_site_calc_flag
_atom_site_refinement_flags
Pt1 Pt 0.558556(9) 0.814377(11) 0.868910(8) 0.01226(5) Uani 1 1 d .
Pt2 Pt 0.550958(9) 0.802808(11) 0.751651(8) 0.01214(5) Uani 1 1 d .
Pt3 Pt 0.486593(9) 0.648699(11) 0.748998(8) 0.01208(5) Uani 1 1 d .
Pt4 Pt 0.469537(9) 0.683708(11) 0.857692(8) 0.01267(5) Uani 1 1 d .
N1 N 0.5979(2) 0.9373(3) 0.75893(18) 0.0150(8) Uani 1 1 d .
N2 N 0.6247(2) 0.9321(3) 0.86858(18) 0.0162(8) Uani 1 1 d .
N3 N 0.5656(2) 0.8066(3) 0.96597(18) 0.0161(8) Uani 1 1 d .
N4 N 0.4666(2) 0.7117(3) 0.95270(19) 0.0162(8) Uani 1 1 d .
O1 O 0.38321(18) 0.5810(2) 0.83604(15) 0.0195(7) Uani 1 1 d .
O2 O 0.41787(18) 0.5230(2) 0.75085(15) 0.0182(7) Uani 1 1 d .
O3 O 0.50947(17) 0.6176(2) 0.65644(15) 0.0159(7) Uani 1 1 d .
O4 O 0.54763(18) 0.7663(2) 0.64844(14) 0.0172(7) Uani 1 1 d .
O5 O 0.64948(17) 0.7513(2) 0.77829(15) 0.0165(7) Uani 1 1 d .
O6 O 0.64599(17) 0.7340(2) 0.88034(15) 0.0171(7) Uani 1 1 d .
O7 O 0.47579(17) 0.9020(2) 0.86136(14) 0.0155(7) Uani 1 1 d .
O8 O 0.39623(17) 0.7855(2) 0.83329(15) 0.0159(7) Uani 1 1 d .
O9 O 0.54031(18) 0.5789(2) 0.88624(15) 0.0181(7) Uani 1 1 d .
O10 O 0.56956(17) 0.5703(2) 0.79123(15) 0.0167(7) Uani 1 1 d .
O11 O 0.40155(17) 0.7187(2) 0.70203(15) 0.0163(7) Uani 1 1 d .
O12 O 0.45396(17) 0.8598(2) 0.71941(15) 0.0166(7) Uani 1 1 d .
O110 O 0.2025(2) 0.6147(3) 0.99706(18) 0.0291(8) Uani 1 1 d .
O140 O 0.5460(2) 1.1272(3) 0.52813(17) 0.0372(10) Uani 1 1 d .
C1 C 0.6304(2) 0.9711(3) 0.8141(2) 0.0153(9) Uani 1 1 d .
C2 C 0.6745(3) 0.9554(4) 0.9282(2) 0.0217(11) Uani 1 1 d .
H2A H 0.6917 1.0204 0.9256 0.026 Uiso 1 1 calc R
H2B H 0.7158 0.9128 0.9338 0.026 Uiso 1 1 calc R
C3 C 0.6422(3) 0.9472(3) 0.9853(2) 0.0210(10) Uani 1 1 d .
H3A H 0.5962 0.9804 0.9761 0.025 Uiso 1 1 calc R
H3B H 0.6735 0.9794 1.0214 0.025 Uiso 1 1 calc R
C4 C 0.6305(3) 0.8457(3) 1.0046(2) 0.0178(10) Uani 1 1 d .
H4A H 0.6711 0.8065 1.0001 0.021 Uiso 1 1 calc R
H4B H 0.6278 0.8445 1.0495 0.021 Uiso 1 1 calc R
C5 C 0.5167(3) 0.7641(3) 0.9896(2) 0.0166(9) Uani 1 1 d .
C11 C 0.3789(3) 0.5239(3) 0.7905(2) 0.0185(10) Uani 1 1 d .
C12 C 0.3223(3) 0.4503(4) 0.7849(3) 0.0268(12) Uani 1 1 d .
H12A H 0.3205 0.4277 0.8271 0.11(4) Uiso 1 1 calc R
H12B H 0.3330 0.3977 0.7596 0.044(18) Uiso 1 1 calc R
H12C H 0.2765 0.4775 0.7645 0.12(4) Uiso 1 1 calc R
C13 C 0.5308(3) 0.6852(3) 0.6272(2) 0.0167(10) Uani 1 1 d .
C14 C 0.5379(3) 0.6640(4) 0.5602(2) 0.0249(11) Uani 1 1 d .
H14A H 0.5194 0.7170 0.5326 0.07(2) Uiso 1 1 calc R
H14B H 0.5110 0.6072 0.5449 0.029(15) Uiso 1 1 calc R
H14C H 0.5878 0.6542 0.5601 0.025(15) Uiso 1 1 calc R
C21 C 0.6766(3) 0.7268(3) 0.8345(2) 0.0192(10) Uani 1 1 d .
C22 C 0.7497(3) 0.6876(4) 0.8490(3) 0.0310(13) Uani 1 1 d .
H22A H 0.7494 0.6257 0.8293 0.10(3) Uiso 1 1 calc R
H22B H 0.7667 0.6816 0.8948 0.11(4) Uiso 1 1 calc R
H22C H 0.7810 0.7299 0.8325 0.12(4) Uiso 1 1 calc R
C23 C 0.4134(3) 0.8711(3) 0.8438(2) 0.0168(9) Uani 1 1 d .
C24 C 0.3551(3) 0.9425(3) 0.8349(3) 0.0233(11) Uani 1 1 d .
H24A H 0.3600 0.9798 0.8735 0.09(3) Uiso 1 1 calc R
H24B H 0.3093 0.9102 0.8259 0.029(15) Uiso 1 1 calc R
H24C H 0.3579 0.9839 0.7996 0.06(2) Uiso 1 1 calc R
C25 C 0.5776(3) 0.5472(3) 0.8490(2) 0.0199(10) Uani 1 1 d .
C26 C 0.6330(3) 0.4782(4) 0.8752(2) 0.0277(12) Uani 1 1 d .
H26A H 0.6676 0.5068 0.9100 0.045(19) Uiso 1 1 calc R
H26B H 0.6568 0.4584 0.8421 0.044(19) Uiso 1 1 calc R
H26C H 0.6116 0.4234 0.8908 0.05(2) Uiso 1 1 calc R
C27 C 0.4021(2) 0.8070(3) 0.6978(2) 0.0148(9) Uani 1 1 d .
C28 C 0.3349(3) 0.8517(4) 0.6623(2) 0.0234(11) Uani 1 1 d .
H28A H 0.3038 0.8034 0.6389 0.039(18) Uiso 1 1 calc R
H28B H 0.3458 0.8983 0.6328 0.09(3) Uiso 1 1 calc R
H28C H 0.3113 0.8826 0.6922 0.09(3) Uiso 1 1 calc R
C111 C 0.5903(2) 0.9892(3) 0.7019(2) 0.0144(9) Uani 1 1 d .
C112 C 0.6276(3) 0.9648(3) 0.6569(2) 0.0215(10) Uani 1 1 d .
H112 H 0.6619 0.9162 0.6659 0.026 Uiso 1 1 calc R
C113 C 0.6155(3) 1.0105(3) 0.5986(2) 0.0218(10) Uani 1 1 d .
H113 H 0.6417 0.9934 0.5684 0.026 Uiso 1 1 calc R
C114 C 0.5650(3) 1.0810(3) 0.5849(2) 0.0241(11) Uani 1 1 d .
C115 C 0.5285(3) 1.1069(4) 0.6302(2) 0.0304(13) Uani 1 1 d .
H115 H 0.4946 1.1560 0.6214 0.037 Uiso 1 1 calc R
C116 C 0.5408(3) 1.0622(4) 0.6878(2) 0.0264(12) Uani 1 1 d .
H116 H 0.5156 1.0811 0.7183 0.032 Uiso 1 1 calc R
C117 C 0.5752(4) 1.0937(4) 0.4776(2) 0.0361(14) Uani 1 1 d .
H11A H 0.5532 1.1270 0.4387 0.054 Uiso 1 1 calc R
H11B H 0.5661 1.0262 0.4719 0.054 Uiso 1 1 calc R
H11C H 0.6262 1.1050 0.4876 0.054 Uiso 1 1 calc R
C121 C 0.6808(3) 1.0528(3) 0.8165(2) 0.0156(9) Uani 1 1 d .
C122 C 0.6653(3) 1.1414(3) 0.8362(2) 0.0188(10) Uani 1 1 d .
H122 H 0.6207 1.1534 0.8456 0.023 Uiso 1 1 calc R
C123 C 0.7157(3) 1.2127(3) 0.8421(2) 0.0220(11) Uani 1 1 d .
H123 H 0.7051 1.2736 0.8552 0.026 Uiso 1 1 calc R
C124 C 0.7804(3) 1.1953(3) 0.8291(2) 0.0226(11) Uani 1 1 d .
H124 H 0.8148 1.2438 0.8340 0.027 Uiso 1 1 calc R
C125 C 0.7955(3) 1.1072(3) 0.8089(2) 0.0215(10) Uani 1 1 d .
H125 H 0.8400 1.0956 0.7993 0.026 Uiso 1 1 calc R
C126 C 0.7460(3) 1.0359(3) 0.8026(2) 0.0207(10) Uani 1 1 d .
H126 H 0.7567 0.9755 0.7887 0.025 Uiso 1 1 calc R
C131 C 0.5187(2) 0.7690(3) 1.0595(2) 0.0152(9) Uani 1 1 d .
C132 C 0.5163(3) 0.8549(3) 1.0890(2) 0.0170(9) Uani 1 1 d .
H132 H 0.5131 0.9113 1.0652 0.020 Uiso 1 1 calc R
C133 C 0.5184(3) 0.8588(3) 1.1528(2) 0.0208(10) Uani 1 1 d .
H133 H 0.5173 0.9179 1.1728 0.025 Uiso 1 1 calc R
C134 C 0.5223(3) 0.7759(4) 1.1879(2) 0.0234(11) Uani 1 1 d .
H134 H 0.5240 0.7782 1.2318 0.028 Uiso 1 1 calc R
C135 C 0.5237(3) 0.6902(3) 1.1577(2) 0.0208(10) Uani 1 1 d .
H135 H 0.5259 0.6337 1.1812 0.025 Uiso 1 1 calc R
C136 C 0.5219(3) 0.6860(3) 1.0940(2) 0.0187(10) Uani 1 1 d .
H136 H 0.5228 0.6270 1.0738 0.022 Uiso 1 1 calc R
C151 C 0.4021(3) 0.6895(3) 0.9704(2) 0.0171(10) Uani 1 1 d .
C152 C 0.3584(3) 0.7582(3) 0.9872(2) 0.0192(10) Uani 1 1 d .
H152 H 0.3743 0.8215 0.9915 0.023 Uiso 1 1 calc R
C153 C 0.2924(3) 0.7366(4) 0.9979(2) 0.0229(11) Uani 1 1 d .
H153 H 0.2643 0.7841 1.0108 0.027 Uiso 1 1 calc R
C154 C 0.2678(3) 0.6443(4) 0.9896(2) 0.0227(11) Uani 1 1 d .
C155 C 0.3105(3) 0.5754(3) 0.9727(2) 0.0214(10) Uani 1 1 d .
H155 H 0.2936 0.5127 0.9665 0.026 Uiso 1 1 calc R
C156 C 0.3773(3) 0.5968(3) 0.9647(2) 0.0190(10) Uani 1 1 d .
H156 H 0.4067 0.5482 0.9553 0.023 Uiso 1 1 calc R
C157 C 0.1536(3) 0.6860(4) 1.0037(3) 0.0326(13) Uani 1 1 d .
H15A H 0.1089 0.6571 1.0074 0.049 Uiso 1 1 calc R
H15B H 0.1453 0.7272 0.9667 0.049 Uiso 1 1 calc R
H15C H 0.1729 0.7230 1.0417 0.049 Uiso 1 1 calc R
C201 C 0.2236(3) 0.6853(4) 0.8232(3) 0.0295(12) Uani 1 1 d .
H201 H 0.2700 0.6655 0.8504 0.035 Uiso 1 1 calc R
Cl21 Cl 0.19938(8) 0.79435(9) 0.84988(7) 0.0334(3) Uani 1 1 d .
Cl22 Cl 0.15883(9) 0.60100(11) 0.82934(8) 0.0441(4) Uani 1 1 d .
Cl23 Cl 0.23186(9) 0.69319(10) 0.74443(7) 0.0368(3) Uani 1 1 d .
C301 C 0.3514(3) 0.5671(4) 0.5844(3) 0.0278(12) Uani 1 1 d .
H301 H 0.3981 0.5630 0.6151 0.033 Uiso 1 1 calc R
Cl31 Cl 0.34862(8) 0.67146(10) 0.54036(7) 0.0328(3) Uani 1 1 d .
Cl32 Cl 0.34220(9) 0.46939(10) 0.53273(7) 0.0420(4) Uani 1 1 d .
Cl33 Cl 0.28383(8) 0.56700(12) 0.62623(6) 0.0386(4) Uani 1 1 d .
C401 C 0.5601(3) 0.4030(4) 0.6672(3) 0.0300(12) Uani 1 1 d .
H401 H 0.5607 0.4696 0.6820 0.036 Uiso 1 1 calc R
Cl41 Cl 0.61644(8) 0.33625(10) 0.72588(7) 0.0359(3) Uani 1 1 d .
Cl42 Cl 0.47281(8) 0.36015(11) 0.65532(8) 0.0424(4) Uani 1 1 d .
Cl43 Cl 0.58957(10) 0.40061(13) 0.59715(7) 0.0487(4) Uani 1 1 d .

loop_
_atom_site_aniso_label
_atom_site_aniso_U_11
_atom_site_aniso_U_22
_atom_site_aniso_U_33
_atom_site_aniso_U_23
_atom_site_aniso_U_13
_atom_site_aniso_U_12
Pt1 0.01137(10) 0.01473(8) 0.01047(9) 0.00007(6) 0.00205(6) -0.00137(6)
Pt2 0.01194(10) 0.01371(8) 0.01058(9) 0.00027(6) 0.00218(6) -0.00062(6)
Pt3 0.01285(9) 0.01237(8) 0.01077(8) -0.00009(6) 0.00216(6) 0.00028(6)
Pt4 0.01302(10) 0.01394(8) 0.01128(9) -0.00059(6) 0.00322(7) -0.00160(6)
N1 0.017(2) 0.0130(17) 0.0156(19) 0.0039(15) 0.0044(16) -0.0033(15)
N2 0.015(2) 0.0170(18) 0.016(2) -0.0023(16) 0.0031(16) -0.0053(15)
N3 0.013(2) 0.022(2) 0.0135(19) 0.0006(16) 0.0049(16) -0.0007(15)
N4 0.013(2) 0.0193(19) 0.018(2) -0.0031(16) 0.0070(16) -0.0013(15)
O1 0.0208(19) 0.0185(16) 0.0190(17) -0.0043(14) 0.0042(14) -0.0051(13)
O2 0.0232(19) 0.0145(15) 0.0176(16) -0.0026(13) 0.0059(14) -0.0055(13)
O3 0.0155(18) 0.0170(15) 0.0147(16) 0.0012(13) 0.0022(13) 0.0007(13)
O4 0.0192(18) 0.0204(16) 0.0122(16) -0.0019(13) 0.0041(13) -0.0028(13)
O5 0.0104(17) 0.0226(16) 0.0165(16) 0.0031(14) 0.0031(13) 0.0014(13)
O6 0.0130(17) 0.0224(17) 0.0148(16) 0.0005(14) 0.0012(13) -0.0007(13)
O7 0.0133(18) 0.0169(15) 0.0149(16) -0.0017(13) 0.0002(13) -0.0013(12)
O8 0.0149(18) 0.0179(16) 0.0134(16) -0.0031(13) 0.0001(13) -0.0016(13)
O9 0.0225(19) 0.0180(16) 0.0131(16) 0.0045(13) 0.0024(14) 0.0001(13)
O10 0.0162(18) 0.0194(16) 0.0135(16) 0.0013(13) 0.0011(13) 0.0034(13)
O11 0.0150(18) 0.0176(16) 0.0154(16) 0.0012(13) 0.0017(13) 0.0047(13)
O12 0.0136(18) 0.0179(16) 0.0172(16) 0.0013(13) 0.0012(13) 0.0029(13)
O110 0.020(2) 0.035(2) 0.036(2) 0.0015(18) 0.0138(17) -0.0058(16)
O140 0.066(3) 0.032(2) 0.0152(18) 0.0103(16) 0.0127(19) 0.015(2)
C1 0.015(2) 0.015(2) 0.015(2) 0.0006(18) 0.0031(18) -0.0003(17)
C2 0.017(3) 0.028(3) 0.016(2) 0.004(2) -0.0034(19) -0.012(2)
C3 0.027(3) 0.022(2) 0.012(2) -0.0045(19) -0.0006(19) -0.008(2)
C4 0.019(3) 0.027(2) 0.006(2) 0.0014(19) -0.0017(17) -0.0013(19)
C5 0.019(3) 0.018(2) 0.014(2) -0.0025(18) 0.0062(18) 0.0036(18)
C11 0.019(3) 0.016(2) 0.019(2) 0.0022(19) 0.0015(19) -0.0021(18)
C12 0.026(3) 0.025(3) 0.030(3) -0.004(2) 0.007(2) -0.012(2)
C13 0.012(2) 0.022(2) 0.015(2) 0.0014(19) 0.0008(18) 0.0017(18)
C14 0.026(3) 0.031(3) 0.021(3) -0.003(2) 0.012(2) -0.002(2)
C21 0.017(3) 0.017(2) 0.023(3) -0.002(2) 0.004(2) -0.0017(18)
C22 0.021(3) 0.045(3) 0.028(3) 0.005(3) 0.007(2) 0.014(2)
C23 0.016(3) 0.022(2) 0.013(2) -0.0034(19) 0.0045(18) -0.0019(19)
C24 0.016(3) 0.021(2) 0.032(3) -0.004(2) 0.002(2) 0.0047(19)
C25 0.023(3) 0.018(2) 0.019(2) 0.0004(19) 0.005(2) -0.0010(19)
C26 0.030(3) 0.029(3) 0.022(3) 0.006(2) 0.002(2) 0.012(2)
C27 0.013(2) 0.019(2) 0.014(2) -0.0037(18) 0.0060(18) 0.0036(17)
C28 0.021(3) 0.024(3) 0.022(3) -0.002(2) -0.002(2) 0.001(2)
C111 0.014(2) 0.016(2) 0.012(2) 0.0014(18) -0.0011(17) -0.0015(17)
C112 0.024(3) 0.021(2) 0.021(2) 0.001(2) 0.009(2) -0.002(2)
C113 0.028(3) 0.020(2) 0.020(2) -0.003(2) 0.009(2) -0.005(2)
C114 0.035(3) 0.021(2) 0.016(2) 0.002(2) 0.003(2) -0.001(2)
C115 0.041(4) 0.028(3) 0.023(3) 0.003(2) 0.008(2) 0.017(2)
C116 0.040(3) 0.025(3) 0.017(2) 0.000(2) 0.013(2) 0.010(2)
C117 0.056(4) 0.038(3) 0.016(3) 0.006(2) 0.013(3) -0.002(3)
C121 0.019(3) 0.017(2) 0.010(2) -0.0004(18) 0.0011(18) -0.0069(18)
C122 0.016(3) 0.021(2) 0.018(2) -0.0005(19) 0.0023(19) -0.0014(18)
C123 0.030(3) 0.018(2) 0.018(2) 0.000(2) 0.005(2) 0.000(2)
C124 0.023(3) 0.024(2) 0.019(3) 0.002(2) 0.002(2) -0.008(2)
C125 0.014(3) 0.025(2) 0.027(3) -0.002(2) 0.007(2) -0.0038(19)
C126 0.022(3) 0.019(2) 0.021(2) -0.003(2) 0.004(2) -0.0034(19)
C131 0.014(2) 0.020(2) 0.011(2) -0.0001(18) 0.0018(17) -0.0028(18)
C132 0.016(3) 0.017(2) 0.018(2) 0.0040(19) 0.0024(18) -0.0002(18)
C133 0.021(3) 0.020(2) 0.022(3) -0.006(2) 0.007(2) -0.0031(19)
C134 0.022(3) 0.034(3) 0.015(2) -0.002(2) 0.005(2) 0.001(2)
C135 0.023(3) 0.021(2) 0.018(2) 0.007(2) 0.004(2) 0.0018(19)
C136 0.018(3) 0.018(2) 0.021(2) -0.0010(19) 0.005(2) 0.0001(18)
C151 0.014(3) 0.024(2) 0.012(2) -0.0002(19) 0.0012(18) -0.0022(18)
C152 0.022(3) 0.019(2) 0.017(2) -0.0020(19) 0.0044(19) -0.0020(19)
C153 0.022(3) 0.026(3) 0.022(3) -0.001(2) 0.007(2) 0.003(2)
C154 0.019(3) 0.031(3) 0.019(2) 0.004(2) 0.005(2) -0.004(2)
C155 0.026(3) 0.023(2) 0.017(2) 0.000(2) 0.006(2) -0.007(2)
C156 0.022(3) 0.023(2) 0.012(2) 0.0005(19) 0.0049(19) 0.0024(19)
C157 0.021(3) 0.044(3) 0.035(3) 0.001(3) 0.011(2) 0.001(2)
C201 0.032(3) 0.029(3) 0.028(3) 0.005(2) 0.008(2) 0.004(2)
Cl21 0.0412(9) 0.0293(7) 0.0315(7) 0.0012(6) 0.0120(6) 0.0031(6)
Cl22 0.0526(10) 0.0344(8) 0.0467(9) 0.0064(7) 0.0143(8) -0.0128(7)
Cl23 0.0447(10) 0.0394(8) 0.0300(7) 0.0021(6) 0.0163(7) 0.0044(6)
C301 0.027(3) 0.029(3) 0.025(3) 0.001(2) 0.001(2) -0.005(2)
Cl31 0.0381(9) 0.0317(7) 0.0290(7) 0.0036(6) 0.0084(6) -0.0038(6)
Cl32 0.0468(10) 0.0313(7) 0.0411(8) -0.0066(6) -0.0044(7) 0.0055(6)
Cl33 0.0307(8) 0.0622(10) 0.0226(7) -0.0024(7) 0.0052(6) -0.0189(7)
C401 0.040(4) 0.024(3) 0.025(3) 0.000(2) 0.005(2) 0.005(2)
Cl41 0.0404(9) 0.0379(7) 0.0271(7) 0.0059(6) 0.0030(6) 0.0071(6)
Cl42 0.0318(9) 0.0380(8) 0.0549(10) 0.0007(7) 0.0046(7) 0.0064(6)
Cl43 0.0603(12) 0.0616(10) 0.0264(7) 0.0076(7) 0.0143(7) 0.0033(8)

loop_
_atom_type_symbol
_atom_type_description
_atom_type_scat_dispersion_real
_atom_type_scat_dispersion_imag
_atom_type_scat_source
C C 0.0033 0.0016 'International Tables Vol C Tables 4.2.6.8 and 6.1.1.4'
H H 0.0000 0.0000 'International Tables Vol C Tables 4.2.6.8 and 6.1.1.4'
N N 0.0061 0.0033 'International Tables Vol C Tables 4.2.6.8 and 6.1.1.4'
O O 0.0106 0.0060 'International Tables Vol C Tables 4.2.6.8 and 6.1.1.4'
Pt Pt -1.7033 8.3905 'International Tables Vol C Tables 4.2.6.8 and 6.1.1.4'
Cl Cl 0.1484 0.1585 'International Tables Vol C Tables 4.2.6.8 and 6.1.1.4'

loop_
_geom_angle_atom_site_label_1
_geom_angle_atom_site_label_2
_geom_angle_atom_site_label_3
_geom_angle
O7 Pt1 O6 175.73(13)
O7 Pt1 N3 89.07(14)
O6 Pt1 N3 89.11(14)
O7 Pt1 N2 89.08(14)
O6 Pt1 N2 87.36(14)
N3 Pt1 N2 98.34(15)
O7 Pt1 Pt4 86.04(9)
O6 Pt1 Pt4 97.71(9)
N3 Pt1 Pt4 86.85(11)
N2 Pt1 Pt4 172.83(11)
O7 Pt1 Pt2 95.46(9)
O6 Pt1 Pt2 86.70(9)
N3 Pt1 Pt2 173.20(11)
N2 Pt1 Pt2 86.82(10)
Pt4 Pt1 Pt2 88.409(8)
O5 Pt2 O12 175.65(13)
O5 Pt2 N1 86.64(14)
O12 Pt2 N1 90.87(14)
O5 Pt2 O4 90.77(12)
O12 Pt2 O4 86.22(12)
N1 Pt2 O4 101.25(13)
O5 Pt2 Pt3 97.17(9)
O12 Pt2 Pt3 85.58(9)
N1 Pt2 Pt3 174.38(10)
O4 Pt2 Pt3 82.89(8)
O5 Pt2 Pt1 84.18(9)
O12 Pt2 Pt1 99.23(9)
N1 Pt2 Pt1 86.55(10)
O4 Pt2 Pt1 170.47(8)
Pt3 Pt2 Pt1 89.714(8)
O11 Pt3 O10 175.49(13)
O11 Pt3 O3 86.98(12)
O10 Pt3 O3 89.97(12)
O11 Pt3 O2 88.87(13)
O10 Pt3 O2 88.14(13)
O3 Pt3 O2 95.78(12)
O11 Pt3 Pt4 96.45(9)
O10 Pt3 Pt4 86.72(9)
O3 Pt3 Pt4 176.04(8)
O2 Pt3 Pt4 86.28(8)
O11 Pt3 Pt2 85.78(9)
O10 Pt3 Pt2 97.53(9)
O3 Pt3 Pt2 89.64(8)
O2 Pt3 Pt2 172.18(8)
Pt4 Pt3 Pt2 88.647(8)
O8 Pt4 O9 176.61(13)
O8 Pt4 N4 87.04(14)
O9 Pt4 N4 90.33(14)
O8 Pt4 O1 87.83(13)
O9 Pt4 O1 90.45(13)
N4 Pt4 O1 98.43(14)
O8 Pt4 Pt3 97.50(9)
O9 Pt4 Pt3 85.27(9)
N4 Pt4 Pt3 174.08(11)
O1 Pt4 Pt3 85.59(9)
O8 Pt4 Pt1 85.61(9)
O9 Pt4 Pt1 96.35(9)
N4 Pt4 Pt1 86.34(10)
O1 Pt4 Pt1 171.69(9)
Pt3 Pt4 Pt1 90.204(9)
C1 N1 C111 122.6(4)
C1 N1 Pt2 120.7(3)
C111 N1 Pt2 116.6(3)
C1 N2 C2 121.2(4)
C1 N2 Pt1 120.4(3)
C2 N2 Pt1 117.1(3)
C5 N3 C4 123.6(4)
C5 N3 Pt1 121.9(3)
C4 N3 Pt1 114.4(3)
C5 N4 C151 121.7(4)
C5 N4 Pt4 120.8(3)
C151 N4 Pt4 116.2(3)
C11 O1 Pt4 120.4(3)
C11 O2 Pt3 117.0(3)
C13 O3 Pt3 117.5(3)
C13 O4 Pt2 121.1(3)
C21 O5 Pt2 122.7(3)
C21 O6 Pt1 118.6(3)
C23 O7 Pt1 120.2(3)
C23 O8 Pt4 120.0(3)
C25 O9 Pt4 120.4(3)
C25 O10 Pt3 120.1(3)
C27 O11 Pt3 120.9(3)
C27 O12 Pt2 119.5(3)
C154 O110 C157 116.6(4)
C114 O140 C117 117.3(4)
N1 C1 N2 122.6(4)
N1 C1 C121 119.1(4)
N2 C1 C121 118.2(4)
N2 C2 C3 113.1(4)
N2 C2 H2A 109.0
C3 C2 H2A 109.0
N2 C2 H2B 109.0
C3 C2 H2B 109.0
H2A C2 H2B 107.8
C2 C3 C4 114.2(4)
C2 C3 H3A 108.7
C4 C3 H3A 108.7
C2 C3 H3B 108.7
C4 C3 H3B 108.7
H3A C3 H3B 107.6
N3 C4 C3 111.3(4)
N3 C4 H4A 109.4
C3 C4 H4A 109.4
N3 C4 H4B 109.4
C3 C4 H4B 109.4
H4A C4 H4B 108.0
N3 C5 N4 120.7(4)
N3 C5 C131 120.7(4)
N4 C5 C131 118.5(4)
O1 C11 O2 126.3(4)
O1 C11 C12 115.3(4)
O2 C11 C12 118.4(4)
C11 C12 H12A 109.5
C11 C12 H12B 109.5
H12A C12 H12B 109.5
C11 C12 H12C 109.5
H12A C12 H12C 109.5
H12B C12 H12C 109.5
O4 C13 O3 126.5(4)
O4 C13 C14 117.5(4)
O3 C13 C14 116.0(4)
C13 C14 H14A 109.5
C13 C14 H14B 109.5
H14A C14 H14B 109.5
C13 C14 H14C 109.5
H14A C14 H14C 109.5
H14B C14 H14C 109.5
O5 C21 O6 124.5(5)
O5 C21 C22 118.4(4)
O6 C21 C22 117.1(4)
C21 C22 H22A 109.5
C21 C22 H22B 109.5
H22A C22 H22B 109.5
C21 C22 H22C 109.5
H22A C22 H22C 109.5
H22B C22 H22C 109.5
O7 C23 O8 125.7(4)
O7 C23 C24 116.6(4)
O8 C23 C24 117.7(4)
C23 C24 H24A 109.5
C23 C24 H24B 109.5
H24A C24 H24B 109.5
C23 C24 H24C 109.5
H24A C24 H24C 109.5
H24B C24 H24C 109.5
O10 C25 O9 124.8(4)
O10 C25 C26 117.9(4)
O9 C25 C26 117.3(4)
C25 C26 H26A 109.5
C25 C26 H26B 109.5
H26A C26 H26B 109.5
C25 C26 H26C 109.5
H26A C26 H26C 109.5
H26B C26 H26C 109.5
O12 C27 O11 126.0(4)
O12 C27 C28 117.9(4)
O11 C27 C28 116.1(4)
C27 C28 H28A 109.5
C27 C28 H28B 109.5
H28A C28 H28B 109.5
C27 C28 H28C 109.5
H28A C28 H28C 109.5
H28B C28 H28C 109.5
C112 C111 C116 118.3(4)
C112 C111 N1 121.1(4)
C116 C111 N1 120.4(4)
C111 C112 C113 121.0(5)
C111 C112 H112 119.5
C113 C112 H112 119.5
C114 C113 C112 119.8(5)
C114 C113 H113 120.1
C112 C113 H113 120.1
O140 C114 C113 124.9(5)
O140 C114 C115 115.8(5)
C113 C114 C115 119.3(5)
C116 C115 C114 120.8(5)
C116 C115 H115 119.6
C114 C115 H115 119.6
C115 C116 C111 120.7(5)
C115 C116 H116 119.7
C111 C116 H116 119.7
O140 C117 H11A 109.5
O140 C117 H11B 109.5
H11A C117 H11B 109.5
O140 C117 H11C 109.5
H11A C117 H11C 109.5
H11B C117 H11C 109.5
C122 C121 C126 119.9(4)
C122 C121 C1 121.6(4)
C126 C121 C1 118.4(4)
C121 C122 C123 119.4(5)
C121 C122 H122 120.3
C123 C122 H122 120.3
C124 C123 C122 120.4(5)
C124 C123 H123 119.8
C122 C123 H123 119.8
C123 C124 C125 119.9(5)
C123 C124 H124 120.1
C125 C124 H124 120.1
C124 C125 C126 120.4(5)
C124 C125 H125 119.8
C126 C125 H125 119.8
C125 C126 C121 119.9(4)
C125 C126 H126 120.0
C121 C126 H126 120.0
C132 C131 C136 120.0(4)
C132 C131 C5 120.6(4)
C136 C131 C5 119.3(4)
C133 C132 C131 120.3(4)
C133 C132 H132 119.8
C131 C132 H132 119.8
C132 C133 C134 120.1(4)
C132 C133 H133 120.0
C134 C133 H133 120.0
C135 C134 C133 119.1(4)
C135 C134 H134 120.4
C133 C134 H134 120.4
C136 C135 C134 121.0(4)
C136 C135 H135 119.5
C134 C135 H135 119.5
C135 C136 C131 119.5(4)
C135 C136 H136 120.3
C131 C136 H136 120.3
C152 C151 C156 117.8(4)
C152 C151 N4 122.6(4)
C156 C151 N4 119.3(4)
C153 C152 C151 121.8(5)
C153 C152 H152 119.1
C151 C152 H152 119.1
C152 C153 C154 119.3(5)
C152 C153 H153 120.3
C154 C153 H153 120.3
O110 C154 C155 115.9(4)
O110 C154 C153 124.7(5)
C155 C154 C153 119.4(5)
C156 C155 C154 120.8(5)
C156 C155 H155 119.6
C154 C155 H155 119.6
C155 C156 C151 120.7(5)
C155 C156 H156 119.6
C151 C156 H156 119.6
O110 C157 H15A 109.5
O110 C157 H15B 109.5
H15A C157 H15B 109.5
O110 C157 H15C 109.5
H15A C157 H15C 109.5
H15B C157 H15C 109.5
Cl21 C201 Cl23 110.8(3)
Cl21 C201 Cl22 109.1(3)
Cl23 C201 Cl22 109.9(3)
Cl21 C201 H201 109.0
Cl23 C201 H201 109.0
Cl22 C201 H201 109.0
Cl33 C301 Cl31 110.4(3)
Cl33 C301 Cl32 110.4(3)
Cl31 C301 Cl32 109.3(3)
Cl33 C301 H301 108.9
Cl31 C301 H301 108.9
Cl32 C301 H301 108.9
Cl43 C401 Cl41 110.4(3)
Cl43 C401 Cl42 111.1(3)
Cl41 C401 Cl42 109.8(3)
Cl43 C401 H401 108.5
Cl41 C401 H401 108.5
Cl42 C401 H401 108.5

loop_
_geom_bond_atom_site_label_1
_geom_bond_atom_site_label_2
_geom_bond_distance
Pt1 O7 2.012(3)
Pt1 O6 2.016(3)
Pt1 N3 2.088(4)
Pt1 N2 2.113(4)
Pt1 Pt4 2.5142(3)
Pt1 Pt2 2.5279(4)
Pt2 O5 2.009(3)
Pt2 O12 2.026(3)
Pt2 N1 2.111(4)
Pt2 O4 2.292(3)
Pt2 Pt3 2.5196(3)
Pt3 O11 2.001(3)
Pt3 O10 2.005(3)
Pt3 O3 2.204(3)
Pt3 O2 2.239(3)
Pt3 Pt4 2.5118(3)
Pt4 O8 2.017(3)
Pt4 O9 2.029(3)
Pt4 N4 2.119(4)
Pt4 O1 2.195(3)
N1 C1 1.314(6)
N1 C111 1.424(6)
N2 C1 1.337(6)
N2 C2 1.469(6)
N3 C5 1.324(6)
N3 C4 1.458(6)
N4 C5 1.339(6)
N4 C151 1.428(6)
O1 C11 1.270(6)
O2 C11 1.271(6)
O3 C13 1.274(6)
O4 C13 1.259(6)
O5 C21 1.267(6)
O6 C21 1.276(6)
O7 C23 1.264(6)
O8 C23 1.271(6)
O9 C25 1.285(6)
O10 C25 1.275(6)
O11 C27 1.261(5)
O12 C27 1.260(6)
O110 C154 1.380(6)
O110 C157 1.421(7)
O140 C114 1.374(6)
O140 C117 1.428(7)
C1 C121 1.513(6)
C2 C3 1.519(7)
C2 H2A 0.9900
C2 H2B 0.9900
C3 C4 1.537(6)
C3 H3A 0.9900
C3 H3B 0.9900
C4 H4A 0.9900
C4 H4B 0.9900
C5 C131 1.516(6)
C11 C12 1.504(7)
C12 H12A 0.9800
C12 H12B 0.9800
C12 H12C 0.9800
C13 C14 1.524(7)
C14 H14A 0.9800
C14 H14B 0.9800
C14 H14C 0.9800
C21 C22 1.491(7)
C22 H22A 0.9800
C22 H22B 0.9800
C22 H22C 0.9800
C23 C24 1.502(7)
C24 H24A 0.9800
C24 H24B 0.9800
C24 H24C 0.9800
C25 C26 1.474(7)
C26 H26A 0.9800
C26 H26B 0.9800
C26 H26C 0.9800
C27 C28 1.500(7)
C28 H28A 0.9800
C28 H28B 0.9800
C28 H28C 0.9800
C111 C112 1.387(6)
C111 C116 1.401(7)
C112 C113 1.399(7)
C112 H112 0.9500
C113 C114 1.387(7)
C113 H113 0.9500
C114 C115 1.390(7)
C115 C116 1.377(7)
C115 H115 0.9500
C116 H116 0.9500
C117 H11A 0.9800
C117 H11B 0.9800
C117 H11C 0.9800
C121 C122 1.387(6)
C121 C126 1.389(7)
C122 C123 1.396(7)
C122 H122 0.9500
C123 C124 1.373(7)
C123 H123 0.9500
C124 C125 1.382(7)
C124 H124 0.9500
C125 C126 1.382(7)
C125 H125 0.9500
C126 H126 0.9500
C131 C132 1.388(6)
C131 C136 1.393(6)
C132 C133 1.379(7)
C132 H132 0.9500
C133 C134 1.400(7)
C133 H133 0.9500
C134 C135 1.389(7)
C134 H134 0.9500
C135 C136 1.380(7)
C135 H135 0.9500
C136 H136 0.9500
C151 C152 1.397(7)
C151 C156 1.401(7)
C152 C153 1.390(7)
C152 H152 0.9500
C153 C154 1.396(7)
C153 H153 0.9500
C154 C155 1.388(7)
C155 C156 1.382(7)
C155 H155 0.9500
C156 H156 0.9500
C157 H15A 0.9800
C157 H15B 0.9800
C157 H15C 0.9800
C201 Cl21 1.759(6)
C201 Cl23 1.761(6)
C201 Cl22 1.766(6)
C201 H201 1.0000
C301 Cl33 1.759(6)
C301 Cl31 1.761(5)
C301 Cl32 1.772(5)
C301 H301 1.0000
C401 Cl43 1.746(6)
C401 Cl41 1.761(6)
C401 Cl42 1.765(6)
C401 H401 1.0000

loop_
_geom_torsion_atom_site_label_1
_geom_torsion_atom_site_label_2
_geom_torsion_atom_site_label_3
_geom_torsion_atom_site_label_4
_geom_torsion
O7 Pt1 Pt2 O5 163.82(13)
O6 Pt1 Pt2 O5 -12.49(13)
N2 Pt1 Pt2 O5 75.05(14)
Pt4 Pt1 Pt2 O5 -110.31(9)
O7 Pt1 Pt2 O12 -13.47(13)
O6 Pt1 Pt2 O12 170.23(13)
N2 Pt1 Pt2 O12 -102.24(14)
Pt4 Pt1 Pt2 O12 72.41(9)
O7 Pt1 Pt2 N1 76.86(14)
O6 Pt1 Pt2 N1 -99.45(14)
N2 Pt1 Pt2 N1 -11.92(15)
Pt4 Pt1 Pt2 N1 162.73(11)
O7 Pt1 Pt2 Pt3 -98.95(9)
O6 Pt1 Pt2 Pt3 84.75(9)
N2 Pt1 Pt2 Pt3 172.28(11)
Pt4 Pt1 Pt2 Pt3 -13.075(8)
O5 Pt2 Pt3 O11 -166.24(13)
O12 Pt2 Pt3 O11 10.38(13)
O4 Pt2 Pt3 O11 -76.36(12)
Pt1 Pt2 Pt3 O11 109.66(9)
O5 Pt2 Pt3 O10 10.67(13)
O12 Pt2 Pt3 O10 -172.71(13)
O4 Pt2 Pt3 O10 100.56(12)
Pt1 Pt2 Pt3 O10 -73.43(9)
O5 Pt2 Pt3 O3 -79.25(12)
O12 Pt2 Pt3 O3 97.37(12)
O4 Pt2 Pt3 O3 10.63(12)
Pt1 Pt2 Pt3 O3 -163.35(8)
O5 Pt2 Pt3 Pt4 97.18(9)
O12 Pt2 Pt3 Pt4 -86.20(9)
O4 Pt2 Pt3 Pt4 -172.93(8)
Pt1 Pt2 Pt3 Pt4 13.086(8)
O11 Pt3 Pt4 O8 -13.15(13)
O10 Pt3 Pt4 O8 170.06(13)
O2 Pt3 Pt4 O8 -101.59(13)
Pt2 Pt3 Pt4 O8 72.44(9)
O11 Pt3 Pt4 O9 164.89(13)
O10 Pt3 Pt4 O9 -11.89(13)
O2 Pt3 Pt4 O9 76.45(13)
Pt2 Pt3 Pt4 O9 -109.51(9)
O11 Pt3 Pt4 O1 74.07(13)
O10 Pt3 Pt4 O1 -102.71(13)
O2 Pt3 Pt4 O1 -14.37(13)
Pt2 Pt3 Pt4 O1 159.67(9)
O11 Pt3 Pt4 Pt1 -98.76(9)
O10 Pt3 Pt4 Pt1 84.46(9)
O2 Pt3 Pt4 Pt1 172.80(9)
Pt2 Pt3 Pt4 Pt1 -13.159(8)
O7 Pt1 Pt4 O8 11.19(12)
O6 Pt1 Pt4 O8 -170.84(13)
N3 Pt1 Pt4 O8 100.48(14)
Pt2 Pt1 Pt4 O8 -84.39(9)
O7 Pt1 Pt4 O9 -166.03(13)
O6 Pt1 Pt4 O9 11.93(13)
N3 Pt1 Pt4 O9 -76.75(14)
Pt2 Pt1 Pt4 O9 98.38(9)
O7 Pt1 Pt4 N4 -76.11(14)
O6 Pt1 Pt4 N4 101.85(14)
N3 Pt1 Pt4 N4 13.17(15)
Pt2 Pt1 Pt4 N4 -171.70(11)
O7 Pt1 Pt4 Pt3 108.70(9)
O6 Pt1 Pt4 Pt3 -73.34(9)
N3 Pt1 Pt4 Pt3 -162.01(11)
Pt2 Pt1 Pt4 Pt3 13.116(8)
O5 Pt2 N1 C1 -67.5(4)
O12 Pt2 N1 C1 116.1(4)
O4 Pt2 N1 C1 -157.6(4)
Pt1 Pt2 N1 C1 16.9(4)
O5 Pt2 N1 C111 114.6(3)
O12 Pt2 N1 C111 -61.8(3)
O4 Pt2 N1 C111 24.5(3)
Pt1 Pt2 N1 C111 -161.0(3)
O7 Pt1 N2 C1 -83.6(4)
O6 Pt1 N2 C1 98.8(4)
N3 Pt1 N2 C1 -172.5(4)
Pt2 Pt1 N2 C1 12.0(3)
O7 Pt1 N2 C2 109.3(3)
O6 Pt1 N2 C2 -68.4(3)
N3 Pt1 N2 C2 20.4(4)
Pt2 Pt1 N2 C2 -155.2(3)
O7 Pt1 N3 C5 68.8(4)
O6 Pt1 N3 C5 -115.1(4)
N2 Pt1 N3 C5 157.7(4)
Pt4 Pt1 N3 C5 -17.3(3)
O7 Pt1 N3 C4 -115.2(3)
O6 Pt1 N3 C4 61.0(3)
N2 Pt1 N3 C4 -26.2(3)
Pt4 Pt1 N3 C4 158.7(3)
O8 Pt4 N4 C5 -100.7(4)
O9 Pt4 N4 C5 81.5(4)
O1 Pt4 N4 C5 172.0(3)
Pt1 Pt4 N4 C5 -14.9(3)
O8 Pt4 N4 C151 66.4(3)
O9 Pt4 N4 C151 -111.4(3)
O1 Pt4 N4 C151 -20.9(3)
Pt1 Pt4 N4 C151 152.2(3)
O8 Pt4 O1 C11 114.4(4)
O9 Pt4 O1 C11 -68.6(4)
N4 Pt4 O1 C11 -159.0(3)
Pt3 Pt4 O1 C11 16.7(3)
O11 Pt3 O2 C11 -77.0(3)
O10 Pt3 O2 C11 106.3(3)
O3 Pt3 O2 C11 -163.9(3)
Pt4 Pt3 O2 C11 19.5(3)
O11 Pt3 O3 C13 71.4(3)
O10 Pt3 O3 C13 -111.9(3)
O2 Pt3 O3 C13 160.0(3)
Pt2 Pt3 O3 C13 -14.4(3)
O5 Pt2 O4 C13 84.4(4)
O12 Pt2 O4 C13 -98.8(4)
N1 Pt2 O4 C13 171.1(3)
Pt3 Pt2 O4 C13 -12.8(3)
N1 Pt2 O5 C21 99.0(4)
O4 Pt2 O5 C21 -159.8(4)
Pt3 Pt2 O5 C21 -76.8(3)
Pt1 Pt2 O5 C21 12.1(3)
N3 Pt1 O6 C21 -167.8(3)
N2 Pt1 O6 C21 -69.4(3)
Pt4 Pt1 O6 C21 105.5(3)
Pt2 Pt1 O6 C21 17.5(3)
N3 Pt1 O7 C23 -99.0(3)
N2 Pt1 O7 C23 162.7(3)
Pt4 Pt1 O7 C23 -12.1(3)
Pt2 Pt1 O7 C23 76.0(3)
N4 Pt4 O8 C23 72.1(3)
O1 Pt4 O8 C23 170.7(3)
Pt3 Pt4 O8 C23 -104.1(3)
Pt1 Pt4 O8 C23 -14.4(3)
N4 Pt4 O9 C25 -162.3(4)
O1 Pt4 O9 C25 99.3(4)
Pt3 Pt4 O9 C25 13.8(3)
Pt1 Pt4 O9 C25 -75.9(3)
O3 Pt3 O10 C25 -167.8(3)
O2 Pt3 O10 C25 -72.0(3)
Pt4 Pt3 O10 C25 14.3(3)
Pt2 Pt3 O10 C25 102.5(3)
O3 Pt3 O11 C27 -100.4(3)
O2 Pt3 O11 C27 163.8(3)
Pt4 Pt3 O11 C27 77.7(3)
Pt2 Pt3 O11 C27 -10.5(3)
N1 Pt2 O12 C27 170.2(3)
O4 Pt2 O12 C27 69.0(3)
Pt3 Pt2 O12 C27 -14.1(3)
Pt1 Pt2 O12 C27 -103.1(3)
C111 N1 C1 N2 165.2(4)
Pt2 N1 C1 N2 -12.6(6)
C111 N1 C1 C121 -19.8(7)
Pt2 N1 C1 C121 162.4(3)
C2 N2 C1 N1 164.2(5)
Pt1 N2 C1 N1 -2.4(6)
C2 N2 C1 C121 -10.9(6)
Pt1 N2 C1 C121 -177.5(3)
C1 N2 C2 C3 150.9(4)
Pt1 N2 C2 C3 -42.1(5)
N2 C2 C3 C4 73.3(6)
C5 N3 C4 C3 -130.0(5)
Pt1 N3 C4 C3 54.1(4)
C2 C3 C4 N3 -81.3(5)
C4 N3 C5 N4 -165.1(4)
Pt1 N3 C5 N4 10.6(6)
C4 N3 C5 C131 11.4(7)
Pt1 N3 C5 C131 -173.0(3)
C151 N4 C5 N3 -160.2(4)
Pt4 N4 C5 N3 6.2(6)
C151 N4 C5 C131 23.3(6)
Pt4 N4 C5 C131 -170.3(3)
Pt4 O1 C11 O2 -5.5(7)
Pt4 O1 C11 C12 173.5(3)
Pt3 O2 C11 O1 -12.6(6)
Pt3 O2 C11 C12 168.4(3)
Pt2 O4 C13 O3 5.3(7)
Pt2 O4 C13 C14 -173.4(3)
Pt3 O3 C13 O4 8.2(6)
Pt3 O3 C13 C14 -173.1(3)
Pt2 O5 C21 O6 -2.0(6)
Pt2 O5 C21 C22 178.8(4)
Pt1 O6 C21 O5 -14.0(6)
Pt1 O6 C21 C22 165.1(4)
Pt1 O7 C23 O8 4.5(6)
Pt1 O7 C23 C24 -175.7(3)
Pt4 O8 C23 O7 9.8(6)
Pt4 O8 C23 C24 -169.9(3)
Pt3 O10 C25 O9 -8.1(6)
Pt3 O10 C25 C26 171.0(4)
Pt4 O9 C25 O10 -7.1(7)
Pt4 O9 C25 C26 173.8(3)
Pt2 O12 C27 O11 10.9(6)
Pt2 O12 C27 C28 -167.5(3)
Pt3 O11 C27 O12 2.5(6)
Pt3 O11 C27 C28 -179.1(3)
C1 N1 C111 C112 109.2(5)
Pt2 N1 C111 C112 -72.9(5)
C1 N1 C111 C116 -75.5(6)
Pt2 N1 C111 C116 102.4(5)
C116 C111 C112 C113 -1.1(7)
N1 C111 C112 C113 174.3(4)
C111 C112 C113 C114 -0.5(8)
C117 O140 C114 C113 6.5(8)
C117 O140 C114 C115 -171.5(5)
C112 C113 C114 O140 -176.3(5)
C112 C113 C114 C115 1.7(8)
O140 C114 C115 C116 176.9(5)
C113 C114 C115 C116 -1.2(9)
C114 C115 C116 C111 -0.4(9)
C112 C111 C116 C115 1.5(8)
N1 C111 C116 C115 -173.9(5)
N1 C1 C121 C122 111.1(5)
N2 C1 C121 C122 -73.6(6)
N1 C1 C121 C126 -73.4(6)
N2 C1 C121 C126 101.9(5)
C126 C121 C122 C123 -0.3(7)
C1 C121 C122 C123 175.2(4)
C121 C122 C123 C124 -0.6(7)
C122 C123 C124 C125 1.2(8)
C123 C124 C125 C126 -1.0(8)
C124 C125 C126 C121 0.1(8)
C122 C121 C126 C125 0.5(7)
C1 C121 C126 C125 -175.1(4)
N3 C5 C131 C132 59.0(6)
N4 C5 C131 C132 -124.5(5)
N3 C5 C131 C136 -122.1(5)
N4 C5 C131 C136 54.4(6)
C136 C131 C132 C133 1.4(7)
C5 C131 C132 C133 -179.7(4)
C131 C132 C133 C134 -0.7(7)
C132 C133 C134 C135 -0.2(8)
C133 C134 C135 C136 0.6(8)
C134 C135 C136 C131 0.1(8)
C132 C131 C136 C135 -1.0(7)
C5 C131 C136 C135 -180.0(4)
C5 N4 C151 C152 53.4(7)
Pt4 N4 C151 C152 -113.6(4)
C5 N4 C151 C156 -133.3(5)
Pt4 N4 C151 C156 59.7(5)
C156 C151 C152 C153 -0.2(7)
N4 C151 C152 C153 173.2(4)
C151 C152 C153 C154 -2.2(8)
C157 O110 C154 C155 -169.6(5)
C157 O110 C154 C153 10.4(7)
C152 C153 C154 O110 -178.1(5)
C152 C153 C154 C155 2.0(7)
O110 C154 C155 C156 -179.2(4)
C153 C154 C155 C156 0.8(7)
C154 C155 C156 C151 -3.3(7)
C152 C151 C156 C155 2.9(7)
N4 C151 C156 C155 -170.7(4)
